data_2209755
loop_
_publ_author_name
'Gernon, Tammy L.'
'Creaven, Bernadette S.'
'McGinley, John'
'Bond, Andrew D.'

_publ_section_title
;
 Aquadi-\m-chloro-bis(diethylenetriamine)dicopper(II) dichloride: a
 redetermination at 180 K
;
_journal_coeditor_code BM3013
_journal_issue 8
_journal_name_full 'Acta Crystallographica Section E'
_journal_page_first m1958
_journal_page_last m1960
_journal_paper_doi 10.1107/S1600536806028212
_journal_volume 62
_journal_year 2006
_chemical_formula_iupac '[Cu2 Cl2 (C4 H13 N3)2 (H2 O)] Cl2'
_chemical_formula_moiety 'C8 H28 Cl2 Cu2 N6 O 2+ , 2Cl -'
_chemical_formula_sum 'C8 H28 Cl4 Cu2 N6 O'
_chemical_formula_weight 493.24
_chemical_name_systematic
;
Aquadi-\m-chloro-bis(diethylenetriamine)dicopper(II) dichloride
;
_space_group_IT_number 14
_symmetry_cell_setting monoclinic
_symmetry_space_group_name_Hall '-P 2yn'
_symmetry_space_group_name_H-M 'P 1 21/n 1'
_atom_sites_solution_hydrogens geom
_atom_sites_solution_primary direct
_atom_sites_solution_secondary difmap
_cell_angle_alpha 90.00
_cell_angle_beta 114.1240(10)
_cell_angle_gamma 90.00
_cell_formula_units_Z 4
_cell_length_a 11.6882(5)
_cell_length_b 14.5158(6)
_cell_length_c 12.7477(6)
_cell_measurement_reflns_used 7301
_cell_measurement_temperature 180(2)
_cell_measurement_theta_max 28.26
_cell_measurement_theta_min 2.81
_cell_volume 1973.93(15)
_computing_cell_refinement 'SAINT (Bruker, 2003)'
_computing_data_collection 'APEX2 (Bruker Nonius, 2004)'
_computing_data_reduction SAINT
_computing_molecular_graphics SHELXTL
_computing_publication_material SHELXTL
_computing_structure_refinement SHELXTL
_computing_structure_solution 'SHELXTL (Sheldrick, 2000)'
_diffrn_ambient_temperature 180(2)
_diffrn_measured_fraction_theta_full 0.996
_diffrn_measured_fraction_theta_max 0.996
_diffrn_measurement_device_type 'Bruker Nonius X8 APEXII CCD area-detector'
_diffrn_measurement_method 'thin-slice \w and \f'
_diffrn_radiation_monochromator graphite
_diffrn_radiation_source 'fine-focus sealed tube'
_diffrn_radiation_type MoK\a
_diffrn_radiation_wavelength 0.71073
_diffrn_reflns_av_R_equivalents 0.0303
_diffrn_reflns_av_sigmaI/netI 0.0145
_diffrn_reflns_limit_h_max 11
_diffrn_reflns_limit_h_min -15
_diffrn_reflns_limit_k_max 19
_diffrn_reflns_limit_k_min -19
_diffrn_reflns_limit_l_max 16
_diffrn_reflns_limit_l_min -16
_diffrn_reflns_number 46464
_diffrn_reflns_theta_full 28.29
_diffrn_reflns_theta_max 28.29
_diffrn_reflns_theta_min 3.52
_exptl_absorpt_coefficient_mu 2.702
_exptl_absorpt_correction_T_max 0.691
_exptl_absorpt_correction_T_min 0.483
_exptl_absorpt_correction_type multi-scan
_exptl_absorpt_process_details '(SADABS; Sheldrick, 2003)'
_exptl_crystal_colour blue
_exptl_crystal_density_diffrn 1.660
_exptl_crystal_density_method 'not measured'
_exptl_crystal_description block
_exptl_crystal_F_000 1008
_exptl_crystal_size_max 0.30
_exptl_crystal_size_mid 0.20
_exptl_crystal_size_min 0.15
_refine_diff_density_max 0.380
_refine_diff_density_min -0.818
_refine_ls_extinction_method none
_refine_ls_goodness_of_fit_ref 1.098
_refine_ls_hydrogen_treatment mixed
_refine_ls_matrix_type full
_refine_ls_number_parameters 240
_refine_ls_number_reflns 4892
_refine_ls_number_restraints 17
_refine_ls_restrained_S_all 1.097
_refine_ls_R_factor_all 0.0233
_refine_ls_R_factor_gt 0.0196
_refine_ls_shift/su_max 0.002
_refine_ls_shift/su_mean 0.000
_refine_ls_structure_factor_coef Fsqd
_refine_ls_weighting_details 'calc w = 1/[\s^2^(Fo^2^)+(0.028P)^2^+0.4572P] where P=(Fo^2^+2Fc^2^)/3'
_refine_ls_weighting_scheme calc
_refine_ls_wR_factor_gt 0.0519
_refine_ls_wR_factor_ref 0.0537
_reflns_number_gt 4308
_reflns_number_total 4892
_reflns_threshold_expression I>2\s(I)
_cod_data_source_file bm3013.cif
_cod_data_source_block I
_cod_original_sg_symbol_H-M 'P 21/n'
_cod_database_code 2209755
_cod_database_fobs_code 2209755

loop_
_symmetry_equiv_pos_as_xyz
'x, y, z'
'-x+1/2, y+1/2, -z+1/2'
'-x, -y, -z'
'x-1/2, -y-1/2, z-1/2'

loop_
_atom_site_type_symbol
_atom_site_label
_atom_site_fract_x
_atom_site_fract_y
_atom_site_fract_z
_atom_site_U_iso_or_equiv
_atom_site_adp_type
_atom_site_calc_flag
_atom_site_refinement_flags
_atom_site_occupancy
Cu Cu1 0.488247(14) 0.252248(9) 0.578997(14) 0.01801(5) Uani d . 1
Cu Cu2 0.224909(14) 0.243569(9) 0.663587(13) 0.01614(5) Uani d . 1
Cl Cl1 0.27604(3) 0.24397(2) 0.47936(3) 0.02341(7) Uani d . 1
Cl Cl2 0.42820(3) 0.26593(3) 0.78853(3) 0.03014(8) Uani d . 1
Cl Cl3 0.68600(3) 0.44845(2) 0.42094(3) 0.02844(8) Uani d . 1
Cl Cl4 0.63744(4) 0.06236(2) 0.38926(3) 0.03476(9) Uani d . 1
O O1 0.54342(12) 0.26143(7) 0.40338(11) 0.0337(3) Uani d D 1
H H1 0.5866(15) 0.2998(11) 0.4025(16) 0.047(6) Uiso d D 1
H H2 0.5731(17) 0.2185(11) 0.3925(18) 0.058(7) Uiso d D 1
N N1 0.51973(10) 0.11678(7) 0.57860(10) 0.0213(2) Uani d D 1
H H11 0.5250(15) 0.1064(11) 0.5142(11) 0.035(5) Uiso d D 1
H H12 0.4625(13) 0.0812(11) 0.5810(13) 0.036(5) Uiso d D 1
N N2 0.66367(10) 0.25658(7) 0.70071(10) 0.0199(2) Uani d D 1
H H21 0.6547(17) 0.2535(10) 0.7628(11) 0.032(5) Uiso d D 1
N N3 0.50593(10) 0.38914(7) 0.57569(10) 0.0214(2) Uani d D 1
H H31 0.5148(14) 0.4001(11) 0.5133(10) 0.029(4) Uiso d D 1
H H32 0.4438(13) 0.4210(11) 0.5738(13) 0.038(5) Uiso d D 1
N N4 0.17755(11) 0.37599(8) 0.65821(10) 0.0256(2) Uani d D 1
H H41 0.1883(14) 0.3899(10) 0.7266(9) 0.032(4) Uiso d D 1
H H42 0.2267(14) 0.4102(11) 0.6397(13) 0.043(5) Uiso d D 1
N N5 0.04028(10) 0.22359(8) 0.57052(9) 0.0205(2) Uani d D 1
H H51 0.0297(15) 0.2199(11) 0.5014(9) 0.029(4) Uiso d D 1
N N6 0.22738(10) 0.10769(7) 0.69039(10) 0.0211(2) Uani d D 1
H H61 0.2392(13) 0.0999(10) 0.7598(9) 0.022(4) Uiso d D 1
H H62 0.2878(13) 0.0806(11) 0.6803(12) 0.034(4) Uiso d D 1
C C1 0.64139(13) 0.09341(10) 0.67355(12) 0.0301(3) Uani d . 1
H H1A 0.6763 0.0369 0.6545 0.036 Uiso calc R 1
H H1B 0.6298 0.0822 0.7452 0.036 Uiso calc R 1
C C2 0.72990(12) 0.17359(10) 0.68990(12) 0.0272(3) Uani d . 1
H H2A 0.8078 0.1647 0.7600 0.033 Uiso calc R 1
H H2B 0.7521 0.1791 0.6231 0.033 Uiso calc R 1
C C3 0.72014(12) 0.34597(10) 0.69508(12) 0.0261(3) Uani d . 1
H H3A 0.7475 0.3464 0.6311 0.031 Uiso calc R 1
H H3B 0.7939 0.3582 0.7678 0.031 Uiso calc R 1
C C4 0.62004(13) 0.41823(9) 0.67556(12) 0.0283(3) Uani d . 1
H H4A 0.6019 0.4240 0.7446 0.034 Uiso calc R 1
H H4B 0.6490 0.4788 0.6602 0.034 Uiso calc R 1
C C5 0.04524(14) 0.38832(10) 0.57609(13) 0.0337(3) Uani d . 1
H H5A 0.0400 0.3947 0.4969 0.040 Uiso calc R 1
H H5B 0.0101 0.4447 0.5953 0.040 Uiso calc R 1
C C6 -0.02781(12) 0.30483(10) 0.58411(12) 0.0280(3) Uani d . 1
H H6A -0.0334 0.3032 0.6595 0.034 Uiso calc R 1
H H6B -0.1138 0.3064 0.5228 0.034 Uiso calc R 1
C C7 0.00405(12) 0.13411(9) 0.60265(12) 0.0262(3) Uani d . 1
H H7A -0.0773 0.1135 0.5432 0.031 Uiso calc R 1
H H7B -0.0038 0.1392 0.6769 0.031 Uiso calc R 1
C C8 0.10643(13) 0.06676(9) 0.61249(12) 0.0282(3) Uani d . 1
H H8A 0.0929 0.0074 0.6439 0.034 Uiso calc R 1
H H8B 0.1063 0.0553 0.5359 0.034 Uiso calc R 1

loop_
_atom_site_aniso_label
_atom_site_aniso_U_11
_atom_site_aniso_U_22
_atom_site_aniso_U_33
_atom_site_aniso_U_12
_atom_site_aniso_U_13
_atom_site_aniso_U_23
Cu1 0.01311(8) 0.01758(8) 0.02068(9) 0.00067(5) 0.00419(6) -0.00088(5)
Cu2 0.01421(8) 0.01865(8) 0.01560(8) 0.00049(5) 0.00615(6) 0.00000(5)
Cl1 0.01410(14) 0.04193(19) 0.01332(14) -0.00072(11) 0.00471(11) -0.00142(11)
Cl2 0.01793(15) 0.0535(2) 0.01627(15) -0.00715(13) 0.00421(12) -0.00250(13)
Cl3 0.03911(18) 0.02040(15) 0.03655(18) 0.00593(12) 0.02640(15) 0.00485(12)
Cl4 0.0556(2) 0.01970(16) 0.0482(2) 0.00078(14) 0.04074(19) -0.00068(14)
O1 0.0407(6) 0.0241(5) 0.0432(7) 0.0005(5) 0.0244(6) -0.0026(5)
N1 0.0224(5) 0.0190(5) 0.0246(6) 0.0003(4) 0.0118(4) 0.0016(4)
N2 0.0169(5) 0.0284(6) 0.0146(5) 0.0000(4) 0.0065(4) 0.0006(4)
N3 0.0210(5) 0.0201(5) 0.0243(6) 0.0018(4) 0.0103(4) -0.0021(4)
N4 0.0337(6) 0.0204(5) 0.0296(6) 0.0000(4) 0.0200(5) 0.0011(5)
N5 0.0170(5) 0.0288(5) 0.0156(5) 0.0024(4) 0.0065(4) 0.0004(4)
N6 0.0212(5) 0.0213(5) 0.0225(5) 0.0031(4) 0.0107(4) 0.0003(4)
C1 0.0311(7) 0.0274(7) 0.0286(7) 0.0087(5) 0.0091(6) 0.0093(6)
C2 0.0186(6) 0.0340(7) 0.0252(7) 0.0086(5) 0.0052(5) 0.0037(5)
C3 0.0190(6) 0.0332(7) 0.0232(6) -0.0066(5) 0.0057(5) -0.0021(5)
C4 0.0307(7) 0.0257(6) 0.0276(7) -0.0076(5) 0.0112(6) -0.0084(5)
C5 0.0399(8) 0.0279(7) 0.0371(8) 0.0137(6) 0.0195(7) 0.0116(6)
C6 0.0206(6) 0.0341(7) 0.0298(7) 0.0106(5) 0.0107(5) 0.0054(6)
C7 0.0198(6) 0.0300(7) 0.0281(7) -0.0066(5) 0.0090(5) -0.0052(5)
C8 0.0283(7) 0.0231(6) 0.0324(7) -0.0055(5) 0.0117(6) -0.0077(5)

loop_
_atom_type_symbol
_atom_type_description
_atom_type_scat_dispersion_real
_atom_type_scat_dispersion_imag
_atom_type_scat_source
C C 0.0033 0.0016 'International Tables Vol C Tables 4.2.6.8 and 6.1.1.4'
H H 0.0000 0.0000 'International Tables Vol C Tables 4.2.6.8 and 6.1.1.4'
N N 0.0061 0.0033 'International Tables Vol C Tables 4.2.6.8 and 6.1.1.4'
O O 0.0106 0.0060 'International Tables Vol C Tables 4.2.6.8 and 6.1.1.4'
Cl Cl 0.1484 0.1585 'International Tables Vol C Tables 4.2.6.8 and 6.1.1.4'
Cu Cu 0.3201 1.2651 'International Tables Vol C Tables 4.2.6.8 and 6.1.1.4'

loop_
_geom_angle_atom_site_label_1
_geom_angle_atom_site_label_2
_geom_angle_atom_site_label_3
_geom_angle
_geom_angle_publ_flag
Cu1 Cl1 Cu2 95.417(12) n
Cu2 Cl2 Cu1 85.735(11) n
N3 Cu1 N1 162.87(5) n
N3 Cu1 N2 84.45(4) n
N1 Cu1 N2 84.36(4) n
N3 Cu1 Cl1 97.98(3) n
N1 Cu1 Cl1 96.09(3) n
N2 Cu1 Cl1 165.55(3) n
N3 Cu1 O1 82.27(4) n
N1 Cu1 O1 86.39(4) n
N2 Cu1 O1 97.53(4) n
Cl1 Cu1 O1 96.91(3) n
N3 Cu1 Cl2 90.95(3) n
N1 Cu1 Cl2 100.11(3) n
N2 Cu1 Cl2 81.25(3) n
Cl1 Cu1 Cl2 84.463(11) n
O1 Cu1 Cl2 173.20(3) n
N4 Cu2 N6 160.24(5) n
N4 Cu2 N5 84.43(5) n
N6 Cu2 N5 84.02(4) n
N4 Cu2 Cl2 94.72(4) n
N6 Cu2 Cl2 94.75(3) n
N5 Cu2 Cl2 172.86(3) n
N4 Cu2 Cl1 97.32(3) n
N6 Cu2 Cl1 99.26(3) n
N5 Cu2 Cl1 93.08(3) n
Cl2 Cu2 Cl1 94.054(12) n
Cu1 O1 H1 117.3(14) n
Cu1 O1 H2 114.5(15) n
H1 O1 H2 104.3(15) n
C1 N1 Cu1 109.82(8) n
C1 N1 H11 108.7(11) n
Cu1 N1 H11 105.0(11) n
C1 N1 H12 109.6(12) n
Cu1 N1 H12 116.5(12) n
H11 N1 H12 106.9(11) n
C2 N2 C3 117.05(11) n
C2 N2 Cu1 108.26(8) n
C3 N2 Cu1 109.12(8) n
C2 N2 H21 108.6(10) n
C3 N2 H21 108.9(10) n
Cu1 N2 H21 104.2(13) n
C4 N3 Cu1 109.27(8) n
C4 N3 H31 109.7(11) n
Cu1 N3 H31 104.8(11) n
C4 N3 H32 109.1(12) n
Cu1 N3 H32 116.4(12) n
H31 N3 H32 107.3(11) n
C5 N4 Cu2 109.61(9) n
C5 N4 H41 111.6(11) n
Cu2 N4 H41 105.7(11) n
C5 N4 H42 110.9(12) n
Cu2 N4 H42 111.0(12) n
H41 N4 H42 107.9(12) n
C6 N5 C7 116.26(11) n
C6 N5 Cu2 108.42(8) n
C7 N5 Cu2 108.86(8) n
C6 N5 H51 108.6(11) n
C7 N5 H51 107.4(11) n
Cu2 N5 H51 106.9(11) n
C8 N6 Cu2 109.76(8) n
C8 N6 H61 110.5(10) n
Cu2 N6 H61 107.2(10) n
C8 N6 H62 109.4(11) n
Cu2 N6 H62 112.3(11) n
H61 N6 H62 107.6(11) n
N1 C1 C2 108.06(10) n
N1 C1 H1A 110.1 n
C2 C1 H1A 110.1 n
N1 C1 H1B 110.1 n
C2 C1 H1B 110.1 n
H1A C1 H1B 108.4 n
N2 C2 C1 106.66(11) n
N2 C2 H2A 110.4 n
C1 C2 H2A 110.4 n
N2 C2 H2B 110.4 n
C1 C2 H2B 110.4 n
H2A C2 H2B 108.6 n
N2 C3 C4 106.68(10) n
N2 C3 H3A 110.4 n
C4 C3 H3A 110.4 n
N2 C3 H3B 110.4 n
C4 C3 H3B 110.4 n
H3A C3 H3B 108.6 n
N3 C4 C3 107.93(10) n
N3 C4 H4A 110.1 n
C3 C4 H4A 110.1 n
N3 C4 H4B 110.1 n
C3 C4 H4B 110.1 n
H4A C4 H4B 108.4 n
N4 C5 C6 108.12(11) n
N4 C5 H5A 110.1 n
C6 C5 H5A 110.1 n
N4 C5 H5B 110.1 n
C6 C5 H5B 110.1 n
H5A C5 H5B 108.4 n
N5 C6 C5 106.70(11) n
N5 C6 H6A 110.4 n
C5 C6 H6A 110.4 n
N5 C6 H6B 110.4 n
C5 C6 H6B 110.4 n
H6A C6 H6B 108.6 n
N5 C7 C8 106.59(10) n
N5 C7 H7A 110.4 n
C8 C7 H7A 110.4 n
N5 C7 H7B 110.4 n
C8 C7 H7B 110.4 n
H7A C7 H7B 108.6 n
N6 C8 C7 107.64(10) n
N6 C8 H8A 110.2 n
C7 C8 H8A 110.2 n
N6 C8 H8B 110.2 n
C7 C8 H8B 110.2 n
H8A C8 H8B 108.5 n

loop_
_geom_bond_atom_site_label_1
_geom_bond_atom_site_label_2
_geom_bond_distance
_geom_bond_publ_flag
Cu1 Cl1 2.2813(3) y
Cu1 Cl2 3.0330(4) y
Cu1 N1 2.0009(11) y
Cu1 N2 2.0037(11) y
Cu1 N3 2.0001(11) y
Cu1 O1 2.5740(12) y
Cu2 Cl1 2.6495(4) y
Cu2 Cl2 2.2792(4) y
Cu2 N4 1.9938(11) y
Cu2 N5 2.0139(11) y
Cu2 N6 2.0000(11) y
O1 H1 0.76(2) n
O1 H2 0.75(2) n
N1 C1 1.4817(17) n
N1 H11 0.860(10) n
N1 H12 0.860(10) n
N2 C2 1.4686(16) n
N2 C3 1.4708(16) n
N2 H21 0.840(10) n
N3 C4 1.4798(17) n
N3 H31 0.860(10) n
N3 H32 0.850(10) n
N4 C5 1.4820(19) n
N4 H41 0.850(10) n
N4 H42 0.860(10) n
N5 C6 1.4719(16) n
N5 C7 1.4751(17) n
N5 H51 0.840(10) n
N6 C8 1.4799(17) n
N6 H61 0.850(10) n
N6 H62 0.860(10) n
C1 C2 1.514(2) n
C1 H1A 0.990 n
C1 H1B 0.990 n
C2 H2A 0.990 n
C2 H2B 0.990 n
C3 C4 1.5143(19) n
C3 H3A 0.990 n
C3 H3B 0.990 n
C4 H4A 0.990 n
C4 H4B 0.990 n
C5 C6 1.510(2) n
C5 H5A 0.990 n
C5 H5B 0.990 n
C6 H6A 0.990 n
C6 H6B 0.990 n
C7 C8 1.5102(18) n
C7 H7A 0.990 n
C7 H7B 0.990 n
C8 H8A 0.990 n
C8 H8B 0.990 n

loop_
_geom_hbond_atom_site_label_D
_geom_hbond_atom_site_label_H
_geom_hbond_atom_site_label_A
_geom_hbond_site_symmetry_A
_geom_hbond_distance_DH
_geom_hbond_distance_HA
_geom_hbond_distance_DA
_geom_hbond_angle_DHA
_geom_hbond_publ_flag
O1 H1 Cl3 . 0.76(2) 2.42(2) 3.1451(12) 163(2) y
O1 H2 Cl4 . 0.75(2) 2.39(2) 3.1229(11) 163(2) y
N1 H11 Cl4 . 0.860(10) 2.530(10) 3.3252(12) 155.0(10) y
N1 H12 Cl4 3_656 0.860(10) 2.490(10) 3.3045(11) 159(2) y
N2 H21 Cl1 4_666 0.840(10) 2.540(10) 3.2448(12) 143(2) y
N3 H31 Cl3 . 0.860(10) 2.790(10) 3.5294(12) 145.0(10) y
N3 H32 Cl3 3_666 0.850(10) 2.450(10) 3.2666(11) 162(2) y
N4 H42 Cl3 3_666 0.860(10) 2.550(10) 3.3721(12) 160(2) y
N4 H41 Cl4 4_566 0.850(10) 2.480(10) 3.2901(12) 160.0(10) y
N5 H51 Cl2 4_565 0.840(10) 2.490(10) 3.2882(11) 160(2) y
N6 H61 Cl3 4_566 0.850(10) 2.480(10) 3.2707(12) 156.0(10) y
N6 H62 Cl4 3_656 0.860(10) 2.550(10) 3.3063(11) 147.0(10) y

loop_
_geom_torsion_atom_site_label_1
_geom_torsion_atom_site_label_2
_geom_torsion_atom_site_label_3
_geom_torsion_atom_site_label_4
_geom_torsion
_geom_torsion_publ_flag
N3 Cu1 Cl1 Cu2 -94.10(3) n
N1 Cu1 Cl1 Cu2 95.70(3) n
N2 Cu1 Cl1 Cu2 4.68(13) n
O1 Cu1 Cl1 Cu2 -177.21(3) n
Cl2 Cu1 Cl1 Cu2 -3.910(10) n
N4 Cu2 Cl1 Cu1 100.49(4) n
N6 Cu2 Cl1 Cu1 -90.30(3) n
N5 Cu2 Cl1 Cu1 -174.74(3) n
Cl2 Cu2 Cl1 Cu1 5.195(14) n
N4 Cu2 Cl2 Cu1 -101.60(3) n
N6 Cu2 Cl2 Cu1 95.76(3) n
Cl1 Cu2 Cl2 Cu1 -3.898(10) n
N3 Cu1 Cl2 Cu2 102.46(3) n
N1 Cu1 Cl2 Cu2 -90.68(3) n
N2 Cu1 Cl2 Cu2 -173.30(3) n
Cl1 Cu1 Cl2 Cu2 4.538(12) n
N3 Cu1 N1 C1 56.7(2) n
N2 Cu1 N1 C1 7.23(9) n
Cl1 Cu1 N1 C1 -158.25(8) n
O1 Cu1 N1 C1 105.17(9) n
Cl2 Cu1 N1 C1 -72.81(9) n
N3 Cu1 N2 C2 -145.65(9) n
N1 Cu1 N2 C2 21.36(9) n
Cl1 Cu1 N2 C2 113.88(13) n
O1 Cu1 N2 C2 -64.23(9) n
Cl2 Cu1 N2 C2 122.53(8) n
N3 Cu1 N2 C3 -17.24(9) n
N1 Cu1 N2 C3 149.76(9) n
Cl1 Cu1 N2 C3 -117.72(12) n
O1 Cu1 N2 C3 64.17(9) n
Cl2 Cu1 N2 C3 -109.07(8) n
N1 Cu1 N3 C4 -61.0(2) n
N2 Cu1 N3 C4 -11.59(9) n
Cl1 Cu1 N3 C4 154.07(8) n
O1 Cu1 N3 C4 -109.99(9) n
Cl2 Cu1 N3 C4 69.52(8) n
N6 Cu2 N4 C5 -64.31(18) n
N5 Cu2 N4 C5 -9.83(9) n
Cl2 Cu2 N4 C5 177.28(8) n
Cl1 Cu2 N4 C5 82.57(9) n
N4 Cu2 N5 C6 -18.86(9) n
N6 Cu2 N5 C6 145.08(9) n
Cl1 Cu2 N5 C6 -115.93(8) n
N4 Cu2 N5 C7 -146.21(9) n
N6 Cu2 N5 C7 17.73(8) n
Cl1 Cu2 N5 C7 116.73(8) n
N4 Cu2 N6 C8 65.91(18) n
N5 Cu2 N6 C8 11.37(9) n
Cl2 Cu2 N6 C8 -175.69(8) n
Cl1 Cu2 N6 C8 -80.79(8) n
Cu1 N1 C1 C2 -33.60(13) n
C3 N2 C2 C1 -168.52(11) n
Cu1 N2 C2 C1 -44.76(12) n
N1 C1 C2 N2 51.51(14) n
C2 N2 C3 C4 164.92(11) n
Cu1 N2 C3 C4 41.59(12) n
Cu1 N3 C4 C3 37.38(12) n
N2 C3 C4 N3 -51.87(14) n
Cu2 N4 C5 C6 36.05(13) n
C7 N5 C6 C5 165.86(11) n
Cu2 N5 C6 C5 42.88(12) n
N4 C5 C6 N5 -51.94(14) n
C6 N5 C7 C8 -165.13(11) n
Cu2 N5 C7 C8 -42.38(12) n
Cu2 N6 C8 C7 -37.59(13) n
N5 C7 C8 N6 52.38(14) n
